data_7249086
loop_
_publ_author_name
'Ebrahimi, Bahare'
'Notash, Behrouz'

_publ_section_title
;
 Facile fabrication in coordination networks: an in situ sequential
 replacement of linkers by successive SC--SC transformations via
 core@shell crystals
;
_journal_issue 34
_journal_name_full CrystEngComm
_journal_page_first 4720
_journal_page_last 4731
_journal_paper_doi 10.1039/D4CE00632A
_journal_volume 26
_journal_year 2024
_chemical_formula_moiety 'C24.60 H21.20 Cd N12 O2, C12 H8 N6, 2(Cl O4), 1.4(C H4 O)'
_chemical_formula_sum 'C38 H34.8 Cd Cl2 N18 O11.4'
_chemical_formula_weight 1109.331
_space_group_crystal_system triclinic
_space_group_IT_number 2
_space_group_name_Hall '-P 1'
_space_group_name_H-M_alt 'P -1'
_symmetry_Int_Tables_number 2
_audit_creation_date 2024-07-02
_audit_creation_method
;
Olex2 1.5-dev
(compiled 2024.05.30 svn.r93eb12d9 for OlexSys, GUI svn.r6697)
;
_audit_update_record
;
2024-07-14 deposited with the CCDC.	2024-07-23 downloaded from the CCDC.
;
_cell_angle_alpha 105.06(3)
_cell_angle_beta 109.51(3)
_cell_angle_gamma 90.79(3)
_cell_formula_units_Z 1
_cell_length_a 9.1632(18)
_cell_length_b 9.795(2)
_cell_length_c 13.509(3)
_cell_measurement_reflns_used 3837
_cell_measurement_temperature 298(2)
_cell_measurement_theta_max 25.000
_cell_measurement_theta_min 1.666
_cell_volume 1096.9(5)
_computing_cell_refinement 'X-Area (Stoe & Cie GmbH, 2005)'
_computing_data_collection 'X-Area (Stoe & Cie GmbH, 2005)'
_computing_data_reduction 'X-Area (Stoe & Cie GmbH, 2005)'
_computing_molecular_graphics 'Olex2 1.5-dev (Dolomanov et al., 2009)'
_computing_publication_material 'Olex2 1.5-dev (Dolomanov et al., 2009)'
_computing_structure_refinement 'olex2.refine 1.5-dev (Bourhis et al., 2015)'
_computing_structure_solution 'SHELXS-97 (Sheldrick, 2008)'
_diffrn_ambient_temperature 298.15
_diffrn_detector_area_resol_mean '0.15 mm'
_diffrn_measured_fraction_theta_full 0.9953
_diffrn_measured_fraction_theta_max 0.9953
_diffrn_measurement_device_type 'STOE IPDS 2T'
_diffrn_measurement_method 'rotation method'
_diffrn_radiation_type 'Mo K\a'
_diffrn_radiation_wavelength 0.71073
_diffrn_reflns_av_R_equivalents 0.1790
_diffrn_reflns_av_unetI/netI 0.1662
_diffrn_reflns_Laue_measured_fraction_full 0.9953
_diffrn_reflns_Laue_measured_fraction_max 0.9953
_diffrn_reflns_limit_h_max 12
_diffrn_reflns_limit_h_min -12
_diffrn_reflns_limit_k_max 13
_diffrn_reflns_limit_k_min -13
_diffrn_reflns_limit_l_max 18
_diffrn_reflns_limit_l_min -18
_diffrn_reflns_number 12281
_diffrn_reflns_point_group_measured_fraction_full 0.9953
_diffrn_reflns_point_group_measured_fraction_max 0.9953
_diffrn_reflns_theta_full 24.9998
_diffrn_reflns_theta_max 25.00
_diffrn_reflns_theta_min 1.67
_exptl_absorpt_coefficient_mu 0.704
_exptl_absorpt_correction_type numerical
_exptl_absorpt_process_details 'shape of crystal determined optically'
_exptl_crystal_colour red
_exptl_crystal_colour_primary red
_exptl_crystal_density_diffrn 1.679
_exptl_crystal_description plate
_exptl_crystal_F_000 561.890
_exptl_crystal_size_max 0.2
_exptl_crystal_size_mid 0.2
_exptl_crystal_size_min 0.15
_exptl_transmission_factor_max 0.991
_exptl_transmission_factor_min 0.774
_refine_diff_density_max 1.5164
_refine_diff_density_min -1.8834
_refine_diff_density_rms 0.1652
_refine_ls_d_res_high 0.8409
_refine_ls_d_res_low 12.2219
_refine_ls_goodness_of_fit_ref 0.9668
_refine_ls_hydrogen_treatment mixed
_refine_ls_matrix_type full
_refine_ls_number_constraints 37
_refine_ls_number_parameters 386
_refine_ls_number_reflns 3837
_refine_ls_number_restraints 102
_refine_ls_restrained_S_all 0.9528
_refine_ls_R_factor_all 0.0826
_refine_ls_R_factor_gt 0.0642
_refine_ls_shift/su_max 0.0009
_refine_ls_shift/su_mean 0.0000
_refine_ls_structure_factor_coef Fsqd
_refine_ls_weighting_details 'w=1/[\s^2^(Fo^2^)+(0.0895P)^2^] where P=(Fo^2^+2Fc^2^)/3'
_refine_ls_weighting_scheme calc
_refine_ls_wR_factor_gt 0.1519
_refine_ls_wR_factor_ref 0.1626
_reflns_Friedel_coverage 0.0
_reflns_limit_h_max 10
_reflns_limit_h_min -10
_reflns_limit_k_max 11
_reflns_limit_k_min -11
_reflns_limit_l_max 16
_reflns_limit_l_min 0
_reflns_number_gt 3025
_reflns_number_total 3837
_reflns_threshold_expression I>=2u(I)
_cod_data_source_file d4ce00632a2.cif
_cod_data_source_block shelx_2346038
_cod_depositor_comments 'Adding full bibliography for 7249084--7249086.cif.'
_cod_original_formula_sum 'C38 H34.80 Cd Cl2 N18 O11.40'
_cod_database_code 7249086
_olex2_refinement_description
;
1. Fixed Uiso
 At 1.2 times of:
  All C(H) groups
 At 1.5 times of:
  All C(H,H,H) groups, All O(H) groups, All O(H,H,H) groups
2. Restrained distances
 O6-C19 \\sim O6a-C19a
 with sigma of 0.02
 C19-H19d \\sim C19a-H19a
 with sigma of 0.02
 C19-H19e \\sim C19a-H19b
 with sigma of 0.02
 C19-H19f \\sim C19a-H19c
 with sigma of 0.02
 O6-H19d \\sim O6a-H19a
 with sigma of 0.04
 O6-H19e \\sim O6a-H19b
 with sigma of 0.04
 O6-H19f \\sim O6a-H19c
 with sigma of 0.04
 H19d-H19e \\sim H19a-H19b
 with sigma of 0.04
 H19d-H19f \\sim H19a-H19c
 with sigma of 0.04
 H19e-H19f \\sim H19b-H19c
 with sigma of 0.04
 Cd1-H6aa \\sim Cd1-H6ab
 with sigma of 0.02
 Cl1-O2 \\sim Cl1a-O2a
 with sigma of 0.02
 Cl1-O3 \\sim Cl1a-O3a
 with sigma of 0.02
 Cl1-O4 \\sim Cl1a-O4a
 with sigma of 0.02
 Cl1-O5 \\sim Cl1a-O5a
 with sigma of 0.02
 O2-O3 \\sim O2a-O3a
 with sigma of 0.04
 O2-O4 \\sim O2a-O4a
 with sigma of 0.04
 O2-O5 \\sim O2a-O5a
 with sigma of 0.04
 O3-O4 \\sim O3a-O4a
 with sigma of 0.04
 O3-O5 \\sim O3a-O5a
 with sigma of 0.04
 O4-O5 \\sim O4a-O5a
 with sigma of 0.04
3. Rigid body (RIGU) restrains
 Cl1, O2, O3, O4, O5
 with sigma for 1-2 distances of 0.004 and sigma for 1-3 distances of 0.004
 O3a, Cl1a, O2a, O4a, O5a
 with sigma for 1-2 distances of 0.004 and sigma for 1-3 distances of 0.004
4. Others
 Sof(Cl1a)=Sof(O2a)=Sof(O3a)=Sof(O4a)=Sof(O5a)=1-FVAR(1)
 Sof(Cl1)=Sof(O2)=Sof(O3)=Sof(O4)=Sof(O5)=FVAR(1)
 Fixed Sof: C20(0.3) O6(0.7) H6(0.7) H19e(0.7) C19(0.7) H19d(0.7) H19f(0.7)
 O1(0.7) C19a(0.3) H19a(0.3) H19b(0.3) H19c(0.3) H6aa(0.7) H6ab(0.7) H6a(0.3)
5.a Riding coordinates:
 O6a(H6a)
5.b Free rotating group:
 O6a(H6aa,H6ab)
5.c Aromatic/amide H refined with riding coordinates:
 C1(H1), C2(H2), C3(H3), C4(H4), C7(H7), C8(H8), C9(H9), C10(H10), C13(H13),
 C14(H14), C15(H15), C16(H16)
5.d Idealised Me refined as rotating group:
 C19(H19d,H19e,H19f), C19a(H19a,H19b,H19c)
5.e Idealised tetrahedral OH refined as rotating group:
 O6(H6)
;
_olex2_submission_special_instructions 'No special instructions were received'

loop_
_space_group_symop_id
_space_group_symop_operation_xyz
1 x,y,z
2 -x,-y,-z

loop_
_atom_site_label
_atom_site_type_symbol
_atom_site_fract_x
_atom_site_fract_y
_atom_site_fract_z
_atom_site_U_iso_or_equiv
_atom_site_adp_type
_atom_site_occupancy
_atom_site_site_symmetry_order
_atom_site_refinement_flags_posn
_atom_site_refinement_flags_adp
_atom_site_refinement_flags_occupancy
_atom_site_disorder_group
Cd1 Cd 0.5 0.5 0.5 0.0297(2) Uani 1.000000 2 DS T P .
Cl1 Cl -0.0170(18) 0.8411(19) 0.2204(13) 0.060(3) Uani 0.507(17) 1 D U P 1
O2 O -0.065(2) 0.7977(19) 0.1075(12) 0.091(5) Uani 0.507(17) 1 D U P 1
O3 O 0.1178(13) 0.7799(12) 0.2745(13) 0.076(4) Uani 0.507(17) 1 D U P 1
O4 O 0.031(2) 0.9901(15) 0.2512(16) 0.084(4) Uani 0.507(17) 1 D U P 1
O5 O -0.1292(19) 0.812(3) 0.2629(16) 0.126(6) Uani 0.507(17) 1 D U P 1
O6 O 0.3574(11) 0.3563(9) 0.7556(7) 0.074(2) Uani 0.700000 1 D . P 1
N1 N 0.4700(5) 0.7456(5) 0.5362(4) 0.0374(11) Uani 1.000000 1 . . . .
N2 N 0.0254(6) 0.8668(5) 0.5095(5) 0.0417(12) Uani 1.000000 1 . . . .
N3 N -0.1179(6) 0.9025(5) 0.4855(5) 0.0420(12) Uani 1.000000 1 . . . .
N4 N 0.2419(5) 0.4522(5) 0.3735(4) 0.0364(11) Uani 1.000000 1 . . . .
N5 N -0.1202(6) 0.4605(7) 0.0260(5) 0.0494(14) Uani 1.000000 1 . . . .
N6 N -0.1492(6) 0.4893(6) -0.0677(4) 0.0493(14) Uani 1.000000 1 . . . .
N7 N 0.4507(7) 0.7966(6) 0.8006(5) 0.0556(15) Uani 1.000000 1 . . . .
N8 N 0.9306(7) 0.8809(6) 0.9183(5) 0.0553(15) Uani 1.000000 1 . . . .
N9 N 1.0832(7) 0.8999(6) 0.9633(5) 0.0565(16) Uani 1.000000 1 . . . .
C1 C 0.3258(6) 0.7878(6) 0.5146(5) 0.0369(13) Uani 1.000000 1 . . . .
H1 H 0.2409(6) 0.7196(6) 0.4733(5) 0.0443(16) Uiso 1.000000 1 R . . .
C2 C 0.5903(7) 0.8447(6) 0.5972(5) 0.0395(14) Uani 1.000000 1 . . . .
H2 H 0.6906(7) 0.8177(6) 0.6136(5) 0.0474(17) Uiso 1.000000 1 R . . .
C3 C 0.5717(7) 0.9847(7) 0.6367(5) 0.0429(15) Uani 1.000000 1 . . . .
H3 H 0.6585(7) 1.0506(7) 0.6787(5) 0.0515(18) Uiso 1.000000 1 R . . .
C4 C 0.4255(7) 1.0273(6) 0.6142(5) 0.0406(14) Uani 1.000000 1 . . . .
H4 H 0.4116(7) 1.1218(6) 0.6410(5) 0.0488(17) Uiso 1.000000 1 R . . .
C5 C 0.2978(7) 0.9265(6) 0.5503(5) 0.0356(13) Uani 1.000000 1 . . . .
C6 C 0.1378(7) 0.9663(6) 0.5235(5) 0.0345(13) Uani 1.000000 1 . . . .
C7 C 0.2067(6) 0.4733(6) 0.2757(5) 0.0368(13) Uani 1.000000 1 . . . .
H7 H 0.2862(6) 0.5091(6) 0.2579(5) 0.0441(16) Uiso 1.000000 1 R . . .
C8 C 0.1249(7) 0.4026(7) 0.3984(6) 0.0436(15) Uani 1.000000 1 . . . .
H8 H 0.1474(7) 0.3877(7) 0.4670(6) 0.0523(18) Uiso 1.000000 1 R . . .
C9 C -0.0246(7) 0.3731(8) 0.3276(5) 0.0478(16) Uani 1.000000 1 . . . .
H9 H -0.1021(7) 0.3393(8) 0.3482(5) 0.0574(19) Uiso 1.000000 1 R . . .
C10 C -0.0610(7) 0.3934(7) 0.2259(6) 0.0465(16) Uani 1.000000 1 . . . .
H10 H -0.1628(7) 0.3731(7) 0.1765(6) 0.0558(19) Uiso 1.000000 1 R . . .
C11 C 0.0578(6) 0.4449(6) 0.1982(5) 0.0365(13) Uani 1.000000 1 . . . .
C12 C 0.0265(6) 0.4729(7) 0.0917(5) 0.0400(14) Uani 1.000000 1 . . . .
C13 C 0.6058(9) 0.8241(7) 0.8491(6) 0.0519(17) Uani 1.000000 1 . . . .
H13 H 0.6658(9) 0.7487(7) 0.8431(6) 0.062(2) Uiso 1.000000 1 R . . .
C14 C 0.3678(9) 0.9056(8) 0.8123(6) 0.0532(17) Uani 1.000000 1 . . . .
H14 H 0.2599(9) 0.8886(8) 0.7802(6) 0.064(2) Uiso 1.000000 1 R . . .
C15 C 0.4334(9) 1.0417(8) 0.8693(6) 0.0580(19) Uani 1.000000 1 . . . .
H15 H 0.3704(9) 1.1149(8) 0.8753(6) 0.070(2) Uiso 1.000000 1 R . . .
C16 C 0.5907(9) 1.0701(7) 0.9172(6) 0.0513(17) Uani 1.000000 1 . . . .
H16 H 0.6364(9) 1.1626(7) 0.9556(6) 0.062(2) Uiso 1.000000 1 R . . .
C17 C 0.6815(8) 0.9596(7) 0.9080(5) 0.0454(15) Uani 1.000000 1 . . . .
C18 C 0.8517(8) 0.9826(7) 0.9575(5) 0.0463(16) Uani 1.000000 1 . . . .
C19 C 0.4372(15) 0.4228(14) 0.8684(12) 0.079(4) Uani 0.700000 1 D . P 1
H19d H 0.443(10) 0.5242(14) 0.8817(18) 0.118(6) Uiso 0.700000 1 DGR . P 1
H19e H 0.382(6) 0.394(8) 0.9104(13) 0.118(6) Uiso 0.700000 1 DGR . P 1
H19f H 0.541(4) 0.395(8) 0.890(2) 0.118(6) Uiso 0.700000 1 DGR . P 1
H6 H 0.273(8) 0.316(15) 0.7471(15) 0.111(3) Uiso 0.700000 1 GR . P 1
O6a O 0.4032(5) 0.5241(5) 0.6426(4) 0.0439(10) Uani 1.000000 1 D . . .
C19a C 0.387(4) 0.426(3) 0.699(2) 0.068(8) Uani 0.300000 1 D . P 2
H19a H 0.39(2) 0.476(3) 0.772(6) 0.09(10) Uiso 0.300000 1 DGR . P 2
H19b H 0.288(10) 0.369(14) 0.661(9) 0.06(8) Uiso 0.300000 1 DGR . P 2
H19c H 0.469(14) 0.365(14) 0.703(14) 0.2(3) Uiso 0.300000 1 DGR . P 2
H6aa H 0.362(13) 0.457(4) 0.657(6) 0.0659(15) Uiso 0.700000 1 DG . P 1
H6ab H 0.427(11) 0.592(5) 0.701(4) 0.0659(15) Uiso 0.700000 1 DG . P 1
H6a H 0.4227(5) 0.6043(5) 0.6852(4) 0.0659(15) Uiso 0.300000 1 R . P 2
Cl1a Cl -0.010(2) 0.8263(17) 0.2140(14) 0.058(3) Uani 0.493(17) 1 D U P 2
O2a O -0.131(2) 0.785(2) 0.1110(12) 0.086(5) Uani 0.493(17) 1 D U P 2
O3a O 0.1314(15) 0.7890(15) 0.2012(16) 0.091(5) Uani 0.493(17) 1 D U P 2
O4a O -0.017(2) 0.9680(14) 0.2715(13) 0.072(4) Uani 0.493(17) 1 D U P 2
O5a O -0.051(2) 0.7415(16) 0.2724(14) 0.101(5) Uani 0.493(17) 1 D U P 2

loop_
_atom_site_aniso_label
_atom_site_aniso_U_11
_atom_site_aniso_U_22
_atom_site_aniso_U_33
_atom_site_aniso_U_12
_atom_site_aniso_U_13
_atom_site_aniso_U_23
Cd1 0.0229(3) 0.0372(4) 0.0288(4) 0.0109(2) 0.0094(2) 0.0079(3)
Cl1 0.044(4) 0.078(6) 0.057(6) 0.016(3) 0.013(3) 0.021(4)
O2 0.106(11) 0.097(9) 0.066(6) 0.020(6) 0.023(4) 0.027(4)
O3 0.060(6) 0.068(7) 0.088(9) 0.008(4) 0.009(4) 0.025(5)
O4 0.086(9) 0.084(6) 0.096(10) 0.022(4) 0.051(5) 0.023(4)
O5 0.085(7) 0.196(14) 0.131(10) 0.031(5) 0.053(5) 0.084(7)
O6 0.092(6) 0.068(5) 0.075(6) 0.000(4) 0.044(5) 0.022(4)
N1 0.032(3) 0.035(3) 0.049(3) 0.012(2) 0.020(2) 0.010(2)
N2 0.041(3) 0.036(3) 0.057(3) 0.017(2) 0.027(3) 0.015(2)
N3 0.039(3) 0.038(3) 0.058(3) 0.017(2) 0.026(2) 0.017(2)
N4 0.031(3) 0.046(3) 0.028(3) 0.010(2) 0.011(2) 0.004(2)
N5 0.032(3) 0.077(4) 0.040(3) 0.011(3) 0.009(2) 0.023(3)
N6 0.035(3) 0.077(4) 0.033(3) 0.008(3) 0.009(2) 0.013(3)
N7 0.051(3) 0.057(4) 0.053(4) -0.001(3) 0.017(3) 0.008(3)
N8 0.054(4) 0.048(3) 0.051(4) 0.004(3) 0.020(3) -0.009(3)
N9 0.059(4) 0.050(3) 0.052(4) 0.009(3) 0.025(3) -0.006(3)
C1 0.029(3) 0.042(3) 0.038(3) 0.010(2) 0.012(2) 0.008(3)
C2 0.028(3) 0.047(4) 0.050(4) 0.011(3) 0.017(3) 0.020(3)
C3 0.035(3) 0.045(4) 0.046(4) 0.000(3) 0.013(3) 0.010(3)
C4 0.048(4) 0.035(3) 0.045(4) 0.012(3) 0.022(3) 0.014(3)
C5 0.039(3) 0.039(3) 0.036(3) 0.014(2) 0.020(3) 0.012(3)
C6 0.040(3) 0.034(3) 0.039(3) 0.018(2) 0.024(3) 0.011(3)
C7 0.030(3) 0.038(3) 0.039(3) 0.010(2) 0.012(3) 0.004(3)
C8 0.034(3) 0.053(4) 0.044(4) 0.011(3) 0.011(3) 0.019(3)
C9 0.034(3) 0.067(4) 0.043(4) 0.002(3) 0.014(3) 0.014(3)
C10 0.026(3) 0.057(4) 0.048(4) 0.003(3) 0.007(3) 0.008(3)
C11 0.030(3) 0.044(3) 0.033(3) 0.012(2) 0.009(2) 0.008(3)
C12 0.027(3) 0.048(4) 0.040(4) 0.006(3) 0.008(3) 0.007(3)
C13 0.060(4) 0.045(4) 0.050(4) 0.007(3) 0.027(3) 0.002(3)
C14 0.059(4) 0.060(4) 0.040(4) 0.007(4) 0.020(3) 0.010(3)
C15 0.057(4) 0.063(5) 0.051(4) 0.014(4) 0.019(4) 0.012(4)
C16 0.066(5) 0.045(4) 0.042(4) 0.010(3) 0.021(3) 0.005(3)
C17 0.057(4) 0.046(4) 0.037(3) 0.013(3) 0.023(3) 0.009(3)
C18 0.057(4) 0.043(4) 0.037(4) 0.007(3) 0.022(3) 0.001(3)
C19 0.070(8) 0.079(8) 0.103(11) 0.017(6) 0.033(7) 0.046(8)
O6a 0.052(3) 0.046(3) 0.041(3) 0.007(2) 0.028(2) 0.010(2)
C19a 0.071(19) 0.083(19) 0.052(17) 0.012(16) 0.031(15) 0.008(15)
Cl1a 0.065(5) 0.052(4) 0.053(5) 0.006(3) 0.026(3) 0.002(3)
O2a 0.079(7) 0.102(10) 0.071(6) 0.009(4) 0.033(4) 0.005(4)
O3a 0.072(6) 0.085(8) 0.108(11) 0.010(4) 0.045(4) -0.004(5)
O4a 0.110(11) 0.055(6) 0.067(7) 0.018(3) 0.052(5) 0.012(3)
O5a 0.132(11) 0.084(8) 0.117(9) 0.029(5) 0.075(5) 0.036(4)

loop_
_atom_type_symbol
_atom_type_scat_dispersion_real
_atom_type_scat_dispersion_imag
_atom_type_scat_Cromer_Mann_a1
_atom_type_scat_Cromer_Mann_a2
_atom_type_scat_Cromer_Mann_a3
_atom_type_scat_Cromer_Mann_a4
_atom_type_scat_Cromer_Mann_b1
_atom_type_scat_Cromer_Mann_b2
_atom_type_scat_Cromer_Mann_b3
_atom_type_scat_Cromer_Mann_b4
_atom_type_scat_Cromer_Mann_c
_atom_type_scat_source
_atom_type_scat_dispersion_source
C 0.00313 0.00162 2.31000 1.02000 1.58860 0.86500 20.84390 10.20750 0.56870 51.65120 0.21560 'International Tables Volume C Table 6.1.1.4 (pp. 500-502)' 'Brennan, Cowan, Rev. Sci. Instrum., 1992, 63, 850'
Cd -0.78385 1.20749 19.22140 17.64440 4.46100 1.60290 0.59460 6.90890 24.70080 87.48250 5.06940 'International Tables Volume C Table 6.1.1.4 (pp. 500-502)' 'Brennan, Cowan, Rev. Sci. Instrum., 1992, 63, 850'
Cl 0.14908 0.15974 11.46040 7.19640 6.25560 1.64550 0.01040 1.16620 18.51940 47.77840 -9.55740 'International Tables Volume C Table 6.1.1.4 (pp. 500-502)' 'Brennan, Cowan, Rev. Sci. Instrum., 1992, 63, 850'
H 0.00000 0.00000 0.49300 0.32291 0.14019 0.04081 10.51090 26.12570 3.14236 57.79970 0.00304 'International Tables Volume C Table 6.1.1.4 (pp. 500-502)' 'Brennan, Cowan, Rev. Sci. Instrum., 1992, 63, 850'
N 0.00612 0.00332 12.21260 3.13220 2.01250 1.16630 0.00570 9.89330 28.99750 0.58260 -11.52900 'International Tables Volume C Table 6.1.1.4 (pp. 500-502)' 'Brennan, Cowan, Rev. Sci. Instrum., 1992, 63, 850'
O 0.01085 0.00610 3.04850 2.28680 1.54630 0.86700 13.27710 5.70110 0.32390 32.90890 0.25080 'International Tables Volume C Table 6.1.1.4 (pp. 500-502)' 'Brennan, Cowan, Rev. Sci. Instrum., 1992, 63, 850'

loop_
_geom_angle_atom_site_label_1
_geom_angle_atom_site_label_2
_geom_angle_atom_site_label_3
_geom_angle
_geom_angle_site_symmetry_1
_geom_angle_site_symmetry_3
_geom_angle_publ_flag
N1 Cd1 N1 180.0 2_666 . y
N4 Cd1 N1 91.24(16) . 2_666 y
N4 Cd1 N1 91.24(16) 2_666 . y
N4 Cd1 N1 88.76(16) . . y
N4 Cd1 N1 88.76(16) 2_666 2_666 y
N4 Cd1 N4 180.0 2_666 . y
O6a Cd1 N1 99.08(16) 2_666 . y
O6a Cd1 N1 80.92(16) 2_666 2_666 y
O6a Cd1 N1 99.08(16) . 2_666 y
O6a Cd1 N1 80.92(16) . . y
O6a Cd1 N4 90.53(16) 2_666 . y
O6a Cd1 N4 90.53(16) . 2_666 y
O6a Cd1 N4 89.47(16) . . y
O6a Cd1 N4 89.47(16) 2_666 2_666 y
O6a Cd1 O6a 180.0 2_666 . y
O3 Cl1 O2 114.4(15) . . ?
O4 Cl1 O2 105.5(16) . . ?
O4 Cl1 O3 105.4(13) . . ?
O5 Cl1 O2 114.6(16) . . ?
O5 Cl1 O3 105.3(15) . . ?
O5 Cl1 O4 111.5(16) . . ?
H6 O6 C19 109.5 . . ?
C1 N1 Cd1 119.6(4) . . ?
C2 N1 Cd1 121.7(4) . . ?
C2 N1 C1 117.3(5) . . ?
C6 N2 N3 117.0(5) . . ?
C6 N3 N2 117.1(5) 2_576 . ?
C7 N4 Cd1 121.5(4) . . ?
C8 N4 Cd1 121.1(4) . . ?
C8 N4 C7 117.4(5) . . ?
C12 N5 N6 118.5(5) . . ?
C12 N6 N5 117.2(5) 2_565 . ?
C14 N7 C13 117.1(6) . . ?
C18 N8 N9 117.2(5) . . ?
C18 N9 N8 118.2(6) 2_777 . ?
H1 C1 N1 118.3(3) . . ?
C5 C1 N1 123.5(5) . . ?
C5 C1 H1 118.3(3) . . ?
H2 C2 N1 118.7(3) . . ?
C3 C2 N1 122.6(6) . . ?
C3 C2 H2 118.7(4) . . ?
H3 C3 C2 120.0(4) . . ?
C4 C3 C2 119.9(6) . . ?
C4 C3 H3 120.0(4) . . ?
H4 C4 C3 120.6(4) . . ?
C5 C4 C3 118.8(6) . . ?
C5 C4 H4 120.6(3) . . ?
C4 C5 C1 117.9(5) . . ?
C6 C5 C1 121.0(5) . . ?
C6 C5 C4 121.1(5) . . ?
N3 C6 N2 126.0(5) 2_576 . ?
C5 C6 N2 117.0(5) . . ?
C5 C6 N3 117.1(5) . 2_576 ?
H7 C7 N4 118.2(3) . . ?
C11 C7 N4 123.6(5) . . ?
C11 C7 H7 118.2(4) . . ?
H8 C8 N4 118.6(3) . . ?
C9 C8 N4 122.8(6) . . ?
C9 C8 H8 118.6(4) . . ?
H9 C9 C8 120.1(4) . . ?
C10 C9 C8 119.9(6) . . ?
C10 C9 H9 120.1(4) . . ?
H10 C10 C9 120.8(4) . . ?
C11 C10 C9 118.4(6) . . ?
C11 C10 H10 120.8(4) . . ?
C10 C11 C7 117.9(6) . . ?
C12 C11 C7 120.7(5) . . ?
C12 C11 C10 121.4(5) . . ?
N6 C12 N5 124.2(6) 2_565 . ?
C11 C12 N5 118.2(5) . . ?
C11 C12 N6 117.6(5) . 2_565 ?
H13 C13 N7 118.3(4) . . ?
C17 C13 N7 123.4(7) . . ?
C17 C13 H13 118.3(4) . . ?
H14 C14 N7 118.5(4) . . ?
C15 C14 N7 123.1(7) . . ?
C15 C14 H14 118.5(5) . . ?
H15 C15 C14 120.0(5) . . ?
C16 C15 C14 119.9(7) . . ?
C16 C15 H15 120.0(4) . . ?
H16 C16 C15 120.5(4) . . ?
C17 C16 C15 118.9(7) . . ?
C17 C16 H16 120.5(4) . . ?
C16 C17 C13 117.6(7) . . ?
C18 C17 C13 120.6(6) . . ?
C18 C17 C16 121.8(6) . . ?
N9 C18 N8 124.5(6) 2_777 . ?
C17 C18 N8 116.9(6) . . ?
C17 C18 N9 118.6(6) . 2_777 ?
H19d C19 O6 109.5 . . ?
H19e C19 O6 109.5 . . ?
H19e C19 H19d 109.5 . . ?
H19f C19 O6 109.5 . . ?
H19f C19 H19d 109.5 . . ?
H19f C19 H19e 109.5 . . ?
C19a O6a Cd1 130.0(12) . . ?
H6aa O6a Cd1 125.6 . . ?
H6aa O6a C19a 21(8) . . ?
H6ab O6a Cd1 127.1 . . ?
H6ab O6a C19a 91(4) . . ?
H6ab O6a H6aa 104.5 . . ?
H6a O6a Cd1 113.7 . . ?
H6a O6a C19a 108.6(12) . . ?
H6a O6a H6aa 120(3) . . ?
H6a O6a H6ab 18(5) . . ?
H19a C19a O6a 109.5 . . ?
H19b C19a O6a 109.5 . . ?
H19b C19a H19a 109.5 . . ?
H19c C19a O6a 109.5 . . ?
H19c C19a H19a 109.5 . . ?
H19c C19a H19b 109.5 . . ?
O3a Cl1a O2a 109.4(15) . . ?
O4a Cl1a O2a 110.8(16) . . ?
O4a Cl1a O3a 118.6(15) . . ?
O5a Cl1a O2a 103.2(15) . . ?
O5a Cl1a O3a 108.7(15) . . ?
O5a Cl1a O4a 104.8(14) . . ?

loop_
_geom_bond_atom_site_label_1
_geom_bond_atom_site_label_2
_geom_bond_distance
_geom_bond_site_symmetry_2
_geom_bond_publ_flag
Cd1 N1 2.366(5) 2_666 y
Cd1 N1 2.366(5) . y
Cd1 N4 2.363(5) . y
Cd1 N4 2.363(5) 2_666 y
Cd1 O6a 2.337(4) 2_666 y
Cd1 O6a 2.337(4) . y
Cl1 O2 1.38(2) . ?
Cl1 O3 1.436(18) . ?
Cl1 O4 1.43(2) . ?
Cl1 O5 1.39(2) . ?
O6 C19 1.418(15) . ?
O6 H6 0.8200 . ?
N1 C1 1.350(7) . ?
N1 C2 1.336(8) . ?
N2 N3 1.319(7) . ?
N2 C6 1.339(7) . ?
N3 C6 1.331(8) 2_576 ?
N4 C7 1.324(8) . ?
N4 C8 1.345(8) . ?
N5 N6 1.311(8) . ?
N5 C12 1.323(8) . ?
N6 C12 1.341(8) 2_565 ?
N7 C13 1.340(9) . ?
N7 C14 1.325(9) . ?
N8 N9 1.313(8) . ?
N8 C18 1.341(9) . ?
N9 C18 1.320(8) 2_777 ?
C1 H1 0.9300 . ?
C1 C5 1.377(8) . ?
C2 H2 0.9300 . ?
C2 C3 1.371(9) . ?
C3 H3 0.9300 . ?
C3 C4 1.368(9) . ?
C4 H4 0.9300 . ?
C4 C5 1.393(9) . ?
C5 C6 1.473(8) . ?
C7 H7 0.9300 . ?
C7 C11 1.385(8) . ?
C8 H8 0.9300 . ?
C8 C9 1.358(9) . ?
C9 H9 0.9300 . ?
C9 C10 1.370(10) . ?
C10 H10 0.9300 . ?
C10 C11 1.391(9) . ?
C11 C12 1.470(9) . ?
C13 H13 0.9300 . ?
C13 C17 1.390(9) . ?
C14 H14 0.9300 . ?
C14 C15 1.367(10) . ?
C15 H15 0.9300 . ?
C15 C16 1.358(10) . ?
C16 H16 0.9300 . ?
C16 C17 1.380(9) . ?
C17 C18 1.465(10) . ?
C19 H19d 0.9600 . ?
C19 H19e 0.9600 . ?
C19 H19f 0.9600 . ?
O6a C19a 1.41(2) . ?
O6a H6aa 0.8500 . ?
O6a H6ab 0.8500 . ?
O6a H6a 0.8200 . ?
C19a H19a 0.9600 . ?
C19a H19b 0.9600 . ?
C19a H19c 0.9600 . ?
Cl1a O2a 1.41(2) . ?
Cl1a O3a 1.404(19) . ?
Cl1a O4a 1.417(19) . ?
Cl1a O5a 1.41(2) . ?

loop_
_geom_torsion_atom_site_label_1
_geom_torsion_atom_site_label_2
_geom_torsion_atom_site_label_3
_geom_torsion_atom_site_label_4
_geom_torsion
_geom_torsion_site_symmetry_1
_geom_torsion_site_symmetry_2
_geom_torsion_site_symmetry_3
_geom_torsion_site_symmetry_4
_geom_torsion_publ_flag
Cd1 N1 C1 C5 168.1(4) . . . . ?
Cd1 N1 C1 C5 168.1(4) 2_666 . . . ?
Cd1 N1 C2 C3 -167.2(5) . . . . ?
Cd1 N1 C2 C3 -167.2(5) 2_666 . . . ?
Cd1 N4 C7 C11 179.0(4) . . . . ?
Cd1 N4 C7 C11 179.0(4) 2_666 . . . ?
Cd1 N4 C8 C9 -179.6(5) 2_666 . . . ?
Cd1 N4 C8 C9 -179.6(5) . . . . ?
N1 C1 C5 C4 -1.4(7) . . . . ?
N1 C1 C5 C6 179.7(6) . . . . ?
N1 C2 C3 C4 0.2(8) . . . . ?
N2 N3 C6 N2 -0.6(6) . . 2_576 2_576 ?
N2 N3 C6 C5 -180.0(5) . . 2_576 2_576 ?
N2 C6 N3 N2 0.6(6) . . 2_576 2_576 ?
N2 C6 C5 C1 29.4(6) . . . . ?
N2 C6 C5 C4 -149.5(6) . . . . ?
N3 C6 C5 C1 -150.1(6) 2_576 . . . ?
N3 C6 C5 C4 31.1(7) 2_576 . . . ?
N4 C7 C11 C10 0.9(7) . . . . ?
N4 C7 C11 C12 179.1(6) . . . . ?
N4 C8 C9 C10 0.3(8) . . . . ?
N5 N6 C12 N5 -1.3(6) . . 2_565 2_565 ?
N5 N6 C12 C11 178.1(6) . . 2_565 2_565 ?
N5 C12 N6 N5 1.3(6) . . 2_565 2_565 ?
N5 C12 C11 C7 -171.9(6) . . . . ?
N5 C12 C11 C10 6.2(7) . . . . ?
N6 C12 C11 C7 7.5(7) 2_565 . . . ?
N6 C12 C11 C10 -174.4(6) 2_565 . . . ?
N7 C13 C17 C16 0.7(9) . . . . ?
N7 C13 C17 C18 -178.9(7) . . . . ?
N7 C14 C15 C16 -0.0(9) . . . . ?
N8 N9 C18 N8 0.8(7) . . 2_777 2_777 ?
N8 N9 C18 C17 -179.1(6) . . 2_777 2_777 ?
N8 C18 N9 N8 -0.8(7) . . 2_777 2_777 ?
N8 C18 C17 C13 18.9(8) . . . . ?
N8 C18 C17 C16 -160.7(6) . . . . ?
N9 C18 C17 C13 -161.0(7) 2_777 . . . ?
N9 C18 C17 C16 19.4(8) 2_777 . . . ?
C1 C5 C4 C3 1.1(7) . . . . ?
C2 C3 C4 C5 -0.5(7) . . . . ?
C3 C4 C5 C6 -180.0(6) . . . . ?
C7 C11 C10 C9 -0.2(7) . . . . ?
C8 C9 C10 C11 -0.4(8) . . . . ?
C9 C10 C11 C12 -178.3(6) . . . . ?
C13 C17 C16 C15 0.3(8) . . . . ?
C14 C15 C16 C17 -0.6(9) . . . . ?
C15 C16 C17 C18 179.9(6) . . . . ?

loop_
_restr_equal_distance_atom_site_label_1
_restr_equal_distance_atom_site_label_2
_restr_equal_distance_site_symmetry_2
_restr_equal_distance_class_id
Cd1 H6aa 1 11
Cd1 H6ab 1 11
Cl1 O2 1 12
Cl1 O3 1 13
Cl1 O4 1 14
Cl1 O5 1 15
O2 O3 1 16
O2 O4 1 17
O2 O5 1 18
O3 O4 1 19
O3 O5 1 20
O4 O5 1 21
O6 C19 1 1
O6 H19d 1 5
O6 H19e 1 6
O6 H19f 1 7
C19 H19d 1 2
C19 H19e 1 3
C19 H19f 1 4
H19d H19e 1 8
H19d H19f 1 9
H19e H19f 1 10
O6a C19a 1 1
O6a H19a 1 5
O6a H19b 1 6
O6a H19c 1 7
C19a H19a 1 2
C19a H19b 1 3
C19a H19c 1 4
H19a H19b 1 8
H19a H19c 1 9
H19b H19c 1 10
Cl1a O2a 1 12
Cl1a O3a 1 13
Cl1a O4a 1 14
Cl1a O5a 1 15
O2a O3a 1 16
O2a O4a 1 17
O2a O5a 1 18
O3a O4a 1 19
O3a O5a 1 20
O4a O5a 1 21

loop_
_restr_equal_distance_class_class_id
_restr_equal_distance_class_target_weight_param
_restr_equal_distance_class_average
_restr_equal_distance_class_esd
_restr_equal_distance_class_diff_max
1 0.0200 1.4130 0.0046 0.0046
2 0.0200 0.9600 0.0000 0.0000
3 0.0200 0.9600 0.0000 0.0000
4 0.0200 0.9600 0.0000 0.0000
5 0.0400 1.9551 0.0041 0.0041
6 0.0400 1.9551 0.0041 0.0041
7 0.0400 1.9551 0.0041 0.0041
8 0.0400 1.5677 0.0000 0.0000
9 0.0400 1.5677 0.0000 0.0000
10 0.0400 1.5677 0.0000 0.0000
11 0.0200 2.9227 0.0073 0.0073
12 0.0200 1.3977 0.0155 0.0155
13 0.0200 1.4198 0.0160 0.0160
14 0.0200 1.4230 0.0057 0.0057
15 0.0200 1.4011 0.0080 0.0080
16 0.0400 2.3340 0.0346 0.0346
17 0.0400 2.2837 0.0467 0.0467
18 0.0400 2.2737 0.0612 0.0612
19 0.0400 2.3521 0.0737 0.0737
20 0.0400 2.2672 0.0188 0.0188
21 0.0400 2.2863 0.0468 0.0468

loop_
_restr_rigu_atom_site_label_1
_restr_rigu_atom_site_label_2
_restr_rigu_target_weight_param
_restr_rigu_u13_diff
_restr_rigu_u23_diff
_restr_rigu_u33_diff
Cl1 O2 0.004000 0.000026 -0.006033 -0.008523
Cl1 O3 0.004000 0.002537 -0.008068 -0.012470
Cl1 O4 0.004000 -0.009062 0.002793 -0.008229
Cl1 O5 0.004000 0.002997 0.002755 -0.012653
O2 O3 0.004000 0.026276 0.024438 0.001577
O2 O4 0.004000 -0.021910 0.013078 -0.004475
O2 O5 0.004000 -0.006608 -0.055184 -0.014020
O3 O4 0.004000 -0.008777 -0.014631 -0.018890
O3 O5 0.004000 0.018449 0.025702 -0.008039
O4 O5 0.004000 -0.041547 0.033729 -0.036860
Cl1a O2a 0.004000 -0.000788 0.001423 -0.017604
Cl1a O3a 0.004000 -0.001899 -0.001758 0.000860
Cl1a O4a 0.004000 -0.008700 0.000837 -0.002522
Cl1a O5a 0.004000 0.003618 -0.000607 -0.012390
O2a O3a 0.004000 0.006699 0.022570 0.000730
O2a O4a 0.004000 -0.030503 0.002168 0.005266
O2a O5a 0.004000 0.011596 -0.048750 -0.014133
O3a O4a 0.004000 0.008348 0.024748 0.003293
O3a O5a 0.004000 0.039404 0.031825 -0.003281
O4a O5a 0.004000 -0.000664 0.011355 -0.021052
